data_2214326
loop_
_publ_author_name
'Zhao, Yan'
'Qian, Kun'
'Tu, Yong-Gang'
'Li, Jian-Ke'
'Liu, Wei'

_publ_section_title
Di-\m-chlorido-bis{aqua[5-ethyl-2-(5-isopropyl-5-methyl-4-oxo-4,5-dihydro-1<i>H</i>-imidazol-2-yl)nicotinato]copper(II)}
_journal_coeditor_code LH2432
_journal_issue 7
_journal_name_full 'Acta Crystallographica Section E'
_journal_page_first m1972
_journal_page_last m1973
_journal_paper_doi 10.1107/S1600536807029819
_journal_volume 63
_journal_year 2007
_chemical_formula_iupac '[Cu2 (C15 H18 N3 O3)2 (H2 O)2 Cl2]'
_chemical_formula_moiety 'C30 H40 Cl2 Cu2 N6 O8'
_chemical_formula_sum 'C30 H40 Cl2 Cu2 N6 O8'
_chemical_formula_weight 810.68
_chemical_name_systematic
;
Di-\m-chloro-bis{aqua[5-ethyl-2-(5-isopropyl-5-methyl-4-oxo-4,5-dihydro-
1H-imidazol-2-yl)nicotinato]copper(II)}
;
_space_group_IT_number 14
_symmetry_cell_setting monoclinic
_symmetry_space_group_name_Hall '-P 2ybc'
_symmetry_space_group_name_H-M 'P 1 21/c 1'
_atom_sites_solution_hydrogens geom
_atom_sites_solution_primary direct
_atom_sites_solution_secondary difmap
_audit_creation_method SHELXL-97
_cell_angle_alpha 90.00
_cell_angle_beta 97.012(3)
_cell_angle_gamma 90.00
_cell_formula_units_Z 2
_cell_length_a 12.960(2)
_cell_length_b 13.2235(19)
_cell_length_c 10.4526(16)
_cell_measurement_reflns_used 2342
_cell_measurement_temperature 291(2)
_cell_measurement_theta_max 22.5
_cell_measurement_theta_min 2.3
_cell_volume 1777.9(5)
_computing_cell_refinement 'SAINT (Bruker, 1998)'
_computing_data_collection 'SMART (Bruker, 1998)'
_computing_data_reduction SAINT
_computing_molecular_graphics 'DIAMOND (Brandenburg & Berndt (2005)'
_computing_publication_material 'SHELXTL (Bruker, 1998)'
_computing_structure_refinement 'SHELXL97 (Sheldrick, 1997)'
_computing_structure_solution 'SHELXS97 (Sheldrick, 1997)'
_diffrn_ambient_temperature 291(2)
_diffrn_measured_fraction_theta_full 0.998
_diffrn_measured_fraction_theta_max 0.998
_diffrn_measurement_device_type 'Bruker SMART CCD'
_diffrn_measurement_method '\f and \w'
_diffrn_radiation_monochromator graphite
_diffrn_radiation_source 'fine-focus sealed tube'
_diffrn_radiation_type MoK\a
_diffrn_radiation_wavelength 0.71073
_diffrn_reflns_av_R_equivalents 0.0472
_diffrn_reflns_av_sigmaI/netI 0.0691
_diffrn_reflns_limit_h_max 15
_diffrn_reflns_limit_h_min -11
_diffrn_reflns_limit_k_max 16
_diffrn_reflns_limit_k_min -13
_diffrn_reflns_limit_l_max 12
_diffrn_reflns_limit_l_min -12
_diffrn_reflns_number 9418
_diffrn_reflns_theta_full 26.00
_diffrn_reflns_theta_max 26.00
_diffrn_reflns_theta_min 2.21
_diffrn_standards_decay_% 0
_diffrn_standards_interval_count 0
_diffrn_standards_number 0
_exptl_absorpt_coefficient_mu 1.402
_exptl_absorpt_correction_T_max 0.6949
_exptl_absorpt_correction_T_min 0.6471
_exptl_absorpt_correction_type multi-scan
_exptl_absorpt_process_details '(SADABS; Sheldrick, 1996)'
_exptl_crystal_colour blue
_exptl_crystal_density_diffrn 1.514
_exptl_crystal_density_method 'not measured'
_exptl_crystal_description block
_exptl_crystal_F_000 836
_exptl_crystal_size_max 0.34
_exptl_crystal_size_mid 0.30
_exptl_crystal_size_min 0.28
_refine_diff_density_max 0.595
_refine_diff_density_min -0.281
_refine_ls_extinction_method none
_refine_ls_goodness_of_fit_ref 1.011
_refine_ls_hydrogen_treatment constr
_refine_ls_matrix_type full
_refine_ls_number_parameters 241
_refine_ls_number_reflns 3487
_refine_ls_number_restraints 177
_refine_ls_restrained_S_all 1.009
_refine_ls_R_factor_all 0.0853
_refine_ls_R_factor_gt 0.0494
_refine_ls_shift/su_max 0.001
_refine_ls_shift/su_mean 0.000
_refine_ls_structure_factor_coef Fsqd
_refine_ls_weighting_details 'calc w=1/[\s^2^(Fo^2^)+(0.0218P)^2^] where P=(Fo^2^+2Fc^2^)/3'
_refine_ls_weighting_scheme calc
_refine_ls_wR_factor_gt 0.0801
_refine_ls_wR_factor_ref 0.0877
_reflns_number_gt 2260
_reflns_number_total 3487
_reflns_threshold_expression I>2\s(I)
_cod_data_source_file lh2432.cif
_cod_data_source_block I
_cod_depositor_comments
;
The following automatic conversions were performed:
'_symmetry_cell_setting' value 'Monoclinic' changed to 'monoclinic'
according to '/home/saulius/struct/CIF-dictionaries/cif_core.dic'
dictionary named 'cif_core.dic' version 2.4.1 from 2010-06-29.

Automatic conversion script
Id: cif_fix_enum 1527 2010-12-29 10:47:43Z saulius 

The following automatic conversions were performed:

'_symmetry_cell_setting' value 'Monoclinic' changed to 'monoclinic'
according to /home/saulius/struct/CIF-dictionaries/cif_core.dic
dictionary named 'cif_core.dic' version 2.4.1 from 2010-06-29.

Automatic conversion script
Id: cif_fix_values 1715 2011-07-08 13:25:40Z adriana 
;
_cod_original_cell_volume 1778.0(5)
_cod_original_sg_symbol_H-M 'P 21/c'
_cod_database_code 2214326
_cod_database_fobs_code 2214326

loop_
_symmetry_equiv_pos_as_xyz
'x, y, z'
'-x, y+1/2, -z+1/2'
'-x, -y, -z'
'x, -y-1/2, z-1/2'

loop_
_atom_site_type_symbol
_atom_site_label
_atom_site_fract_x
_atom_site_fract_y
_atom_site_fract_z
_atom_site_U_iso_or_equiv
_atom_site_adp_type
_atom_site_calc_flag
_atom_site_refinement_flags
_atom_site_occupancy
_atom_site_disorder_assembly
_atom_site_disorder_group
C C9 0.2667(15) 0.6115(10) 0.0561(13) 0.070(2) Uani d PDU 0.503(7) A 1
H H9A 0.2619 0.6002 -0.0361 0.084 Uiso calc PR 0.503(7) A 1
H H9B 0.2342 0.5553 0.0954 0.084 Uiso calc PR 0.503(7) A 1
C C10 0.2156(7) 0.7105(7) 0.0849(12) 0.093(2) Uani d PDU 0.503(7) A 1
H H10A 0.2163 0.7178 0.1764 0.139 Uiso calc PR 0.503(7) A 1
H H10B 0.1450 0.7108 0.0442 0.139 Uiso calc PR 0.503(7) A 1
H H10C 0.2529 0.7656 0.0522 0.139 Uiso calc PR 0.503(7) A 1
C C9' 0.2633(15) 0.6291(11) 0.0901(12) 0.070(2) Uani d PDU 0.497(7) A 2
H H9'1 0.2357 0.5614 0.0754 0.084 Uiso calc PR 0.497(7) A 2
H H9'2 0.2370 0.6557 0.1664 0.084 Uiso calc PR 0.497(7) A 2
C C10' 0.2247(8) 0.6943(8) -0.0233(12) 0.093(2) Uani d PDU 0.497(7) A 2
H H10D 0.2377 0.7640 -0.0016 0.139 Uiso calc PR 0.497(7) A 2
H H10E 0.1514 0.6840 -0.0453 0.139 Uiso calc PR 0.497(7) A 2
H H10F 0.2603 0.6765 -0.0954 0.139 Uiso calc PR 0.497(7) A 2
C C13 0.9367(14) 0.5454(8) 0.3180(14) 0.0696(14) Uani d PDU 0.75(3) A 1
H H13 0.9938 0.5488 0.3886 0.084 Uiso calc PR 0.75(3) A 1
C C14 0.8774(9) 0.4486(4) 0.3335(11) 0.0709(19) Uani d PDU 0.75(3) A 1
H H14A 0.8248 0.4404 0.2612 0.106 Uiso calc PR 0.75(3) A 1
H H14B 0.8453 0.4517 0.4114 0.106 Uiso calc PR 0.75(3) A 1
H H14C 0.9244 0.3923 0.3376 0.106 Uiso calc PR 0.75(3) A 1
C C15 0.9844(10) 0.5461(10) 0.1909(8) 0.091(3) Uani d PDU 0.75(3) A 1
H H15A 1.0368 0.4946 0.1931 0.136 Uiso calc PR 0.75(3) A 1
H H15B 1.0152 0.6110 0.1792 0.136 Uiso calc PR 0.75(3) A 1
H H15C 0.9311 0.5332 0.1206 0.136 Uiso calc PR 0.75(3) A 1
C C13' 0.944(4) 0.564(2) 0.316(4) 0.0696(14) Uani d PDU 0.25(3) A 2
H H13' 0.9881 0.5655 0.3984 0.084 Uiso calc PR 0.25(3) A 2
C C14' 0.905(3) 0.4542(8) 0.305(3) 0.0709(19) Uani d PDU 0.25(3) A 2
H H14D 0.8854 0.4326 0.3862 0.106 Uiso calc PR 0.25(3) A 2
H H14E 0.9587 0.4113 0.2805 0.106 Uiso calc PR 0.25(3) A 2
H H14F 0.8451 0.4502 0.2403 0.106 Uiso calc PR 0.25(3) A 2
C C15' 1.019(2) 0.585(3) 0.216(3) 0.091(3) Uani d PDU 0.25(3) A 2
H H15D 0.9803 0.5870 0.1312 0.136 Uiso calc PR 0.25(3) A 2
H H15E 1.0699 0.5325 0.2195 0.136 Uiso calc PR 0.25(3) A 2
H H15F 1.0522 0.6490 0.2345 0.136 Uiso calc PR 0.25(3) A 2
Cu Cu1 0.57594(3) 0.60289(3) 0.47672(4) 0.04189(16) Uani d . 1 . .
Cl Cl1 0.42446(7) 0.60139(7) 0.55756(9) 0.0512(3) Uani d . 1 . .
N N1 0.5182(2) 0.6183(2) 0.2872(3) 0.0371(7) Uani d . 1 . .
N N2 0.7035(2) 0.6214(2) 0.4018(3) 0.0390(7) Uani d . 1 A .
N N3 0.7798(2) 0.6384(2) 0.2244(3) 0.0524(9) Uani d . 1 A .
H H3A 0.7853 0.6439 0.1435 0.063 Uiso calc R 1 . .
O O1 0.5822(2) 0.6509(2) -0.1448(3) 0.0809(10) Uani d . 1 . .
O O2 0.7255(2) 0.6343(2) -0.0127(2) 0.0674(9) Uani d . 1 . .
O O3 0.8461(2) 0.6231(2) 0.5567(2) 0.0669(9) Uani d . 1 A .
O O4 0.6551(2) 0.6095(2) 0.6469(2) 0.0786(9) Uani d . 1 . .
H H4A 0.7179 0.6116 0.6397 0.118 Uiso d R 1 . .
H H4B 0.6323 0.6276 0.7148 0.118 Uiso d R 1 . .
C C1 0.4177(3) 0.6166(3) 0.2445(4) 0.0473(10) Uani d . 1 A .
H H1 0.3702 0.6106 0.3039 0.057 Uiso calc R 1 . .
C C2 0.3808(3) 0.6234(3) 0.1149(4) 0.0527(11) Uani d . 1 . .
C C3 0.4533(3) 0.6309(3) 0.0314(4) 0.0501(11) Uani d . 1 A .
H H3 0.4303 0.6356 -0.0562 0.060 Uiso calc R 1 . .
C C4 0.5595(3) 0.6318(2) 0.0701(3) 0.0386(9) Uani d . 1 . .
C C5 0.5886(3) 0.6261(2) 0.2032(3) 0.0325(9) Uani d . 1 A .
C C6 0.6938(3) 0.6284(2) 0.2732(3) 0.0366(9) Uani d . 1 . .
C C7 0.8071(3) 0.6269(3) 0.4445(4) 0.0492(10) Uani d . 1 . .
C C8 0.8673(3) 0.6389(3) 0.3283(4) 0.0537(11) Uani d D 1 A .
C C11 0.6306(4) 0.6391(3) -0.0363(4) 0.0498(11) Uani d . 1 A .
C C12 0.9234(3) 0.7421(3) 0.3368(4) 0.0748(14) Uani d . 1 . .
H H12A 0.9545 0.7535 0.2593 0.112 Uiso calc R 1 A .
H H12B 0.9764 0.7422 0.4095 0.112 Uiso calc R 1 . .
H H12C 0.8741 0.7948 0.3470 0.112 Uiso calc R 1 . .

loop_
_atom_site_aniso_label
_atom_site_aniso_U_11
_atom_site_aniso_U_22
_atom_site_aniso_U_33
_atom_site_aniso_U_12
_atom_site_aniso_U_13
_atom_site_aniso_U_23
C9 0.053(3) 0.089(4) 0.066(5) -0.001(3) 0.000(4) 0.000(4)
C10 0.073(4) 0.099(4) 0.103(5) 0.001(3) -0.006(4) 0.008(4)
C9' 0.053(3) 0.089(4) 0.066(5) -0.001(3) 0.000(4) 0.000(4)
C10' 0.073(4) 0.099(4) 0.103(5) 0.001(3) -0.006(4) 0.008(4)
C13 0.057(3) 0.089(4) 0.063(3) 0.012(3) 0.010(2) 0.008(3)
C14 0.063(5) 0.077(3) 0.075(4) 0.017(3) 0.018(3) 0.000(3)
C15 0.072(4) 0.114(5) 0.091(4) 0.004(4) 0.033(3) -0.009(4)
C13' 0.057(3) 0.089(4) 0.063(3) 0.012(3) 0.010(2) 0.008(3)
C14' 0.063(5) 0.077(3) 0.075(4) 0.017(3) 0.018(3) 0.000(3)
C15' 0.072(4) 0.114(5) 0.091(4) 0.004(4) 0.033(3) -0.009(4)
Cu1 0.0406(3) 0.0545(3) 0.0317(3) -0.0056(3) 0.0091(2) -0.0009(2)
Cl1 0.0510(6) 0.0529(6) 0.0537(7) 0.0025(5) 0.0230(5) 0.0001(5)
N1 0.0360(18) 0.0410(19) 0.0342(18) -0.0005(15) 0.0035(14) 0.0028(13)
N2 0.0292(17) 0.058(2) 0.0291(17) -0.0044(15) 0.0026(13) 0.0047(14)
N3 0.0369(19) 0.091(3) 0.0300(19) -0.0031(18) 0.0070(15) 0.0113(16)
O1 0.076(2) 0.137(3) 0.0288(17) 0.016(2) 0.0030(15) 0.0025(17)
O2 0.0510(18) 0.116(3) 0.0367(17) 0.0012(18) 0.0123(14) 0.0056(15)
O3 0.0456(18) 0.118(2) 0.0346(17) -0.0046(17) -0.0075(14) 0.0030(15)
O4 0.0585(19) 0.148(3) 0.0307(16) -0.0201(19) 0.0088(13) -0.0151(17)
C1 0.035(2) 0.059(3) 0.048(3) 0.002(2) 0.0064(19) 0.007(2)
C2 0.035(2) 0.062(3) 0.059(3) 0.001(2) -0.006(2) 0.010(2)
C3 0.053(3) 0.055(3) 0.038(2) -0.001(2) -0.012(2) 0.0102(19)
C4 0.042(2) 0.038(2) 0.034(2) 0.0002(18) -0.0023(18) -0.0021(16)
C5 0.034(2) 0.031(2) 0.031(2) -0.0009(16) 0.0002(16) 0.0023(15)
C6 0.033(2) 0.045(2) 0.032(2) -0.0050(18) 0.0061(17) 0.0036(16)
C7 0.045(3) 0.065(3) 0.037(2) -0.003(2) 0.0028(19) 0.000(2)
C8 0.036(2) 0.084(3) 0.041(3) -0.003(2) 0.0043(19) 0.006(2)
C11 0.067(3) 0.049(3) 0.033(2) -0.001(2) 0.005(2) 0.0013(18)
C12 0.054(3) 0.097(4) 0.072(3) -0.035(3) 0.002(2) 0.015(3)

loop_
_atom_type_symbol
_atom_type_description
_atom_type_scat_dispersion_real
_atom_type_scat_dispersion_imag
_atom_type_scat_source
C C 0.0033 0.0016 'International Tables Vol C Tables 4.2.6.8 and 6.1.1.4'
H H 0.0000 0.0000 'International Tables Vol C Tables 4.2.6.8 and 6.1.1.4'
N N 0.0061 0.0033 'International Tables Vol C Tables 4.2.6.8 and 6.1.1.4'
O O 0.0106 0.0060 'International Tables Vol C Tables 4.2.6.8 and 6.1.1.4'
Cl Cl 0.1484 0.1585 'International Tables Vol C Tables 4.2.6.8 and 6.1.1.4'
Cu Cu 0.3201 1.2651 'International Tables Vol C Tables 4.2.6.8 and 6.1.1.4'

loop_
_geom_angle_atom_site_label_1
_geom_angle_atom_site_label_2
_geom_angle_atom_site_label_3
_geom_angle_site_symmetry_3
_geom_angle
_geom_angle_publ_flag
C10 C9 C2 . 104.8(10) ?
C10 C9 H9A . 110.8 ?
C2 C9 H9A . 110.8 ?
C10 C9 H9B . 110.8 ?
C2 C9 H9B . 110.8 ?
H9A C9 H9B . 108.9 ?
C10' C9' C2 . 113.3(13) ?
C10' C9' H9'1 . 108.9 ?
C2 C9' H9'1 . 108.9 ?
C10' C9' H9'2 . 108.9 ?
C2 C9' H9'2 . 108.9 ?
H9'1 C9' H9'2 . 107.7 ?
C9' C10' H10D . 109.5 ?
C9' C10' H10E . 109.5 ?
H10D C10' H10E . 109.5 ?
C9' C10' H10F . 109.5 ?
H10D C10' H10F . 109.5 ?
H10E C10' H10F . 109.5 ?
C14 C13 C15 . 111.2(6) ?
C14 C13 C8 . 111.3(9) ?
C15 C13 C8 . 110.9(10) ?
C14 C13 H13 . 107.8 ?
C15 C13 H13 . 107.8 ?
C8 C13 H13 . 107.8 ?
C8 C13' C14' . 116(3) ?
C8 C13' C15' . 116(3) ?
C14' C13' C15' . 110.7(10) ?
C8 C13' H13' . 104.0 ?
C14' C13' H13' . 104.0 ?
C15' C13' H13' . 104.0 ?
C13' C14' H14D . 109.5 ?
C13' C14' H14E . 109.5 ?
H14D C14' H14E . 109.5 ?
C13' C14' H14F . 109.5 ?
H14D C14' H14F . 109.5 ?
H14E C14' H14F . 109.5 ?
C13' C15' H15D . 109.5 ?
C13' C15' H15E . 109.5 ?
H15D C15' H15E . 109.5 ?
C13' C15' H15F . 109.5 ?
H15D C15' H15F . 109.5 ?
H15E C15' H15F . 109.5 ?
N2 Cu1 O4 . 89.01(11) y
N2 Cu1 N1 . 79.86(12) y
O4 Cu1 N1 . 166.85(11) y
N2 Cu1 Cl1 . 172.96(9) y
O4 Cu1 Cl1 . 92.56(9) y
N1 Cu1 Cl1 . 97.67(9) y
N2 Cu1 Cl1 3_666 93.48(9) yes
O4 Cu1 Cl1 3_666 99.06(9) yes
N1 Cu1 Cl1 3_666 88.66(8) yes
Cl1 Cu1 Cl1 3_666 93.06(3) yes
Cu1 Cl1 Cu1 3_666 86.94(3) yes
C1 N1 C5 . 119.9(3) ?
C1 N1 Cu1 . 123.7(3) ?
C5 N1 Cu1 . 116.4(2) ?
C6 N2 C7 . 107.1(3) ?
C6 N2 Cu1 . 115.9(2) ?
C7 N2 Cu1 . 137.0(3) ?
C6 N3 C8 . 109.5(3) ?
C6 N3 H3A . 125.2 ?
C8 N3 H3A . 125.2 ?
Cu1 O4 H4A . 109.5 ?
Cu1 O4 H4B . 126.0 ?
H4A O4 H4B . 121.4 ?
N1 C1 C2 . 122.5(4) ?
N1 C1 H1 . 118.8 ?
C2 C1 H1 . 118.8 ?
C3 C2 C1 . 116.7(4) ?
C3 C2 C9' . 130.1(6) ?
C1 C2 C9' . 113.0(6) ?
C3 C2 C9 . 117.1(7) ?
C1 C2 C9 . 125.8(7) ?
C2 C3 C4 . 123.5(4) ?
C2 C3 H3 . 118.3 ?
C4 C3 H3 . 118.3 ?
C3 C4 C5 . 115.3(4) ?
C3 C4 C11 . 116.9(3) ?
C5 C4 C11 . 127.8(3) ?
N1 C5 C4 . 122.1(3) ?
N1 C5 C6 . 109.8(3) ?
C4 C5 C6 . 128.0(3) ?
N3 C6 N2 . 115.2(3) ?
N3 C6 C5 . 127.0(3) ?
N2 C6 C5 . 117.8(3) ?
O3 C7 N2 . 126.0(4) ?
O3 C7 C8 . 125.2(4) ?
N2 C7 C8 . 108.8(3) ?
C13' C8 N3 . 114(2) ?
C13' C8 C7 . 115.5(13) ?
N3 C8 C7 . 99.4(3) ?
N3 C8 C13 . 110.4(7) ?
C7 C8 C13 . 109.4(5) ?
C13' C8 C12 . 107.2(11) ?
N3 C8 C12 . 111.2(3) ?
C7 C8 C12 . 109.1(3) ?
C13 C8 C12 . 116.0(6) ?
O2 C11 O1 . 125.1(4) ?
O2 C11 C4 . 121.9(3) ?
O1 C11 C4 . 113.0(4) ?
C8 C12 H12A . 109.5 ?
C8 C12 H12B . 109.5 ?
H12A C12 H12B . 109.5 ?
C8 C12 H12C . 109.5 ?
H12A C12 H12C . 109.5 ?
H12B C12 H12C . 109.5 ?

loop_
_geom_bond_atom_site_label_1
_geom_bond_atom_site_label_2
_geom_bond_site_symmetry_2
_geom_bond_distance
_geom_bond_publ_flag
C9 C10 . 1.513(9) ?
C9 C2 . 1.538(19) ?
C9 H9A . 0.9700 ?
C9 H9B . 0.9700 ?
C10 H10A . 0.9600 ?
C10 H10B . 0.9600 ?
C10 H10C . 0.9600 ?
C9' C10' . 1.501(9) ?
C9' C2 . 1.51(2) ?
C9' H9'1 . 0.9700 ?
C9' H9'2 . 0.9700 ?
C10' H10D . 0.9600 ?
C10' H10E . 0.9600 ?
C10' H10F . 0.9600 ?
C13 C14 . 1.511(6) ?
C13 C15 . 1.532(7) ?
C13 C8 . 1.540(15) ?
C13 H13 . 0.9800 ?
C14 H14A . 0.9600 ?
C14 H14B . 0.9600 ?
C14 H14C . 0.9600 ?
C15 H15A . 0.9600 ?
C15 H15B . 0.9600 ?
C15 H15C . 0.9600 ?
C13' C8 . 1.42(4) ?
C13' C14' . 1.533(10) ?
C13' C15' . 1.536(10) ?
C13' H13' . 0.9800 ?
C14' H14D . 0.9600 ?
C14' H14E . 0.9600 ?
C14' H14F . 0.9600 ?
C15' H15D . 0.9600 ?
C15' H15E . 0.9600 ?
C15' H15F . 0.9600 ?
Cu1 N2 . 1.930(3) y
Cu1 O4 . 1.944(2) y
Cu1 N1 . 2.041(3) y
Cu1 Cl1 . 2.2301(11) yes
Cu1 Cl1 3_666 2.7249(11) yes
Cl1 Cu1 3_666 2.7249(11) n
N1 C1 . 1.325(4) ?
N1 C5 . 1.345(4) ?
N2 C6 . 1.338(4) ?
N2 C7 . 1.364(4) ?
N3 C6 . 1.287(4) ?
N3 C8 . 1.472(4) ?
N3 H3A . 0.8600 ?
O1 C11 . 1.237(4) ?
O2 C11 . 1.227(5) ?
O3 C7 . 1.220(4) ?
O4 H4A . 0.8257 ?
O4 H4B . 0.8371 ?
C1 C2 . 1.384(5) ?
C1 H1 . 0.9300 ?
C2 C3 . 1.362(5) ?
C3 C4 . 1.387(5) ?
C3 H3 . 0.9300 ?
C4 C5 . 1.398(4) ?
C4 C11 . 1.531(5) ?
C5 C6 . 1.467(4) ?
C7 C8 . 1.530(5) ?
C8 C12 . 1.544(5) ?
C12 H12A . 0.9600 ?
C12 H12B . 0.9600 ?
C12 H12C . 0.9600 ?

loop_
_geom_hbond_atom_site_label_D
_geom_hbond_atom_site_label_H
_geom_hbond_atom_site_label_A
_geom_hbond_site_symmetry_A
_geom_hbond_distance_DH
_geom_hbond_distance_HA
_geom_hbond_distance_DA
_geom_hbond_angle_DHA
O4 H4B O1 1_556 0.84 1.70 2.537(4) 173.7
O4 H4A O3 . 0.83 1.97 2.759(4) 159.1
N3 H3A O2 . 0.86 1.72 2.493(4) 147.5

loop_
_geom_torsion_atom_site_label_1
_geom_torsion_atom_site_label_2
_geom_torsion_atom_site_label_3
_geom_torsion_atom_site_label_4
_geom_torsion_site_symmetry_1
_geom_torsion_site_symmetry_4
_geom_torsion
O4 Cu1 Cl1 Cu1 . 3_666 -99.22(9)
N1 Cu1 Cl1 Cu1 . 3_666 89.06(8)
Cl1 Cu1 Cl1 Cu1 3_666 3_666 0.0
N2 Cu1 N1 C1 . . -178.6(3)
O4 Cu1 N1 C1 . . -146.0(5)
Cl1 Cu1 N1 C1 . . -5.2(3)
Cl1 Cu1 N1 C1 3_666 . 87.7(3)
N2 Cu1 N1 C5 . . 4.3(2)
O4 Cu1 N1 C5 . . 36.9(6)
Cl1 Cu1 N1 C5 . . 177.6(2)
Cl1 Cu1 N1 C5 3_666 . -89.4(2)
O4 Cu1 N2 C6 . . -176.7(3)
N1 Cu1 N2 C6 . . -3.7(2)
Cl1 Cu1 N2 C6 3_666 . 84.3(2)
O4 Cu1 N2 C7 . . 5.9(4)
N1 Cu1 N2 C7 . . 178.8(4)
Cl1 Cu1 N2 C7 3_666 . -93.2(4)
C5 N1 C1 C2 . . -0.5(5)
Cu1 N1 C1 C2 . . -177.5(3)
N1 C1 C2 C3 . . 0.8(6)
N1 C1 C2 C9' . . -175.0(7)
N1 C1 C2 C9 . . 173.5(6)
C10' C9' C2 C3 . . -29.3(16)
C10' C9' C2 C1 . . 145.7(9)
C10' C9' C2 C9 . . -70(3)
C10 C9 C2 C3 . . -110.5(10)
C10 C9 C2 C1 . . 76.7(12)
C10 C9 C2 C9' . . 36(3)
C1 C2 C3 C4 . . 0.0(6)
C9' C2 C3 C4 . . 174.9(8)
C9 C2 C3 C4 . . -173.4(6)
C2 C3 C4 C5 . . -1.0(5)
C2 C3 C4 C11 . . 179.2(3)
C1 N1 C5 C4 . . -0.6(5)
Cu1 N1 C5 C4 . . 176.6(2)
C1 N1 C5 C6 . . 178.9(3)
Cu1 N1 C5 C6 . . -3.9(3)
C3 C4 C5 N1 . . 1.3(5)
C11 C4 C5 N1 . . -178.9(3)
C3 C4 C5 C6 . . -178.1(3)
C11 C4 C5 C6 . . 1.7(6)
C8 N3 C6 N2 . . 0.3(5)
C8 N3 C6 C5 . . 178.9(3)
C7 N2 C6 N3 . . -0.2(4)
Cu1 N2 C6 N3 . . -178.5(2)
C7 N2 C6 C5 . . -179.0(3)
Cu1 N2 C6 C5 . . 2.8(4)
N1 C5 C6 N3 . . -177.8(3)
C4 C5 C6 N3 . . 1.7(6)
N1 C5 C6 N2 . . 0.8(4)
C4 C5 C6 N2 . . -179.7(3)
C6 N2 C7 O3 . . -179.8(4)
Cu1 N2 C7 O3 . . -2.2(7)
C6 N2 C7 C8 . . 0.1(4)
Cu1 N2 C7 C8 . . 177.8(3)
C14' C13' C8 N3 . . -56(3)
C15' C13' C8 N3 . . 77(3)
C14' C13' C8 C7 . . 59(4)
C15' C13' C8 C7 . . -169(3)
C14' C13' C8 C13 . . 10(14)
C15' C13' C8 C13 . . 143(19)
C14' C13' C8 C12 . . -180(3)
C15' C13' C8 C12 . . -47(4)
C6 N3 C8 C13' . . 123.5(10)
C6 N3 C8 C7 . . -0.1(4)
C6 N3 C8 C13 . . 114.7(4)
C6 N3 C8 C12 . . -115.0(4)
O3 C7 C8 C13' . . 57(2)
N2 C7 C8 C13' . . -123(2)
O3 C7 C8 N3 . . 180.0(4)
N2 C7 C8 N3 . . 0.0(4)
O3 C7 C8 C13 . . 64.3(8)
N2 C7 C8 C13 . . -115.7(7)
O3 C7 C8 C12 . . -63.6(5)
N2 C7 C8 C12 . . 116.4(3)
C14 C13 C8 C13' . . -179(17)
C15 C13 C8 C13' . . -55(16)
C14 C13 C8 N3 . . -62.2(10)
C15 C13 C8 N3 . . 62.2(10)
C14 C13 C8 C7 . . 46.3(12)
C15 C13 C8 C7 . . 170.6(8)
C14 C13 C8 C12 . . 170.2(8)
C15 C13 C8 C12 . . -65.5(12)
C3 C4 C11 O2 . . -175.5(4)
C5 C4 C11 O2 . . 4.7(6)
C3 C4 C11 O1 . . 5.0(5)
C5 C4 C11 O1 . . -174.8(3)
